data_4021596
loop_
_publ_author_name
'Larry E. Overman'
'Donald A. Watson'

_publ_section_title
;
 Diastereoselection in the Formation of Contiguous Quaternary
 Carbon Stereocenters by the Intramolecular Heck Reaction
;
_journal_name_full 'Journal of Organic Chemistry'
_journal_page_first 2600
_journal_page_last 2608
_journal_paper_doi 10.1021/jo0523363
_journal_volume 71
_journal_year 2006
_chemical_formula_sum 'C31 H29 N O5'
_chemical_formula_weight 495.55
_chemical_name_systematic
; 
 ? 
;
_space_group_IT_number 14
_symmetry_cell_setting monoclinic
_symmetry_space_group_name_Hall '-P 2yn'
_symmetry_space_group_name_H-M 'P 1 21/n 1'
_atom_sites_solution_hydrogens difmap
_atom_sites_solution_primary direct
_atom_sites_solution_secondary difmap
_audit_creation_method SHELXTL
_cell_angle_alpha 90.00
_cell_angle_beta 102.0040(10)
_cell_angle_gamma 90.00
_cell_formula_units_Z 4
_cell_length_a 14.2781(6)
_cell_length_b 7.1410(3)
_cell_length_c 25.8872(10)
_cell_measurement_temperature 163(2)
_cell_volume 2581.74(18)
_computing_cell_refinement 'Bruker SMART/SAINT'
_computing_data_collection 'Bruker SMART'
_computing_data_reduction 'Bruker SAINT'
_computing_molecular_graphics 'Bruker SHELXTL'
_computing_publication_material 'Bruker SHELXTL'
_computing_structure_refinement 'Bruker SHELXTL'
_computing_structure_solution 'Bruker SHELXTL'
_diffrn_ambient_temperature 163(2)
_diffrn_measured_fraction_theta_full 0.977
_diffrn_measured_fraction_theta_max 0.977
_diffrn_measurement_device_type 'CCD area detector'
_diffrn_measurement_method 'omega scans'
_diffrn_radiation_monochromator graphite
_diffrn_radiation_source 'sealed tube'
_diffrn_radiation_type MoK\a
_diffrn_radiation_wavelength 0.71073
_diffrn_reflns_av_R_equivalents 0.0464
_diffrn_reflns_av_sigmaI/netI 0.0418
_diffrn_reflns_limit_h_max 18
_diffrn_reflns_limit_h_min -19
_diffrn_reflns_limit_k_max 9
_diffrn_reflns_limit_k_min -8
_diffrn_reflns_limit_l_max 34
_diffrn_reflns_limit_l_min -33
_diffrn_reflns_number 26632
_diffrn_reflns_theta_full 28.30
_diffrn_reflns_theta_max 28.30
_diffrn_reflns_theta_min 1.51
_diffrn_standards_decay_% '< 1.0'
_diffrn_standards_interval_count 'initial 50 frames recollected'
_diffrn_standards_number '50 frames'
_exptl_absorpt_coefficient_mu 0.086
_exptl_absorpt_correction_T_max 0.9889
_exptl_absorpt_correction_T_min 0.9713
_exptl_absorpt_correction_type multi-scan
_exptl_absorpt_process_details 'Bruker SADABS'
_exptl_crystal_colour colorless
_exptl_crystal_density_diffrn 1.275
_exptl_crystal_density_meas ?
_exptl_crystal_density_method 'not measured'
_exptl_crystal_description irregular
_exptl_crystal_F_000 1048
_exptl_crystal_size_max 0.34
_exptl_crystal_size_mid 0.17
_exptl_crystal_size_min 0.13
_refine_diff_density_max 0.318
_refine_diff_density_min -0.209
_refine_diff_density_rms 0.045
_refine_ls_extinction_coef 0.0021(4)
_refine_ls_extinction_expression Fc^*^=kFc[1+0.001xFc^2^\l^3^/sin(2\q)]^-1/4^
_refine_ls_extinction_method SHELXTL
_refine_ls_goodness_of_fit_ref 1.026
_refine_ls_hydrogen_treatment refall
_refine_ls_matrix_type full
_refine_ls_number_parameters 451
_refine_ls_number_reflns 6274
_refine_ls_number_restraints 0
_refine_ls_restrained_S_all 1.026
_refine_ls_R_factor_all 0.0795
_refine_ls_R_factor_gt 0.0410
_refine_ls_shift/su_max 0.000
_refine_ls_shift/su_mean 0.000
_refine_ls_structure_factor_coef Fsqd
_refine_ls_weighting_details 'calc w=1/[\s^2^(Fo^2^)+(0.0351P)^2^+1.2683P] where P=(Fo^2^+2Fc^2^)/3'
_refine_ls_weighting_scheme calc
_refine_ls_wR_factor_gt 0.0866
_refine_ls_wR_factor_ref 0.1062
_reflns_number_gt 4200
_reflns_number_total 6274
_reflns_threshold_expression >2sigma(I)
_cod_data_source_file jo0523363si20051110_085315.cif
_cod_depositor_comments
;
The following automatic conversions were performed:
'_symmetry_cell_setting' value 'Monoclinic' changed to 'monoclinic'
according to '/home/saulius/struct/CIF-dictionaries/cif_core.dic'
dictionary named 'cif_core.dic' version 2.4.1 from 2010-06-29.

Automatic conversion script
Id: cif_fix_enum 1527 2010-12-29 10:47:43Z saulius 

The following automatic conversions were performed:

'_exptl_crystal_density_meas' value 'none' was changed to '?' - the
value is perceived as not measured.

Automatic conversion script
Id: cif_fix_values 3008 2015-01-20 13:52:24Z robertas 
;
_cod_original_sg_symbol_H-M 'P 21/n'
_cod_database_code 4021596

loop_
_symmetry_equiv_pos_as_xyz
'x, y, z'
'-x+1/2, y+1/2, -z+1/2'
'-x, -y, -z'
'x-1/2, -y-1/2, z-1/2'

loop_
_atom_site_label
_atom_site_type_symbol
_atom_site_fract_x
_atom_site_fract_y
_atom_site_fract_z
_atom_site_U_iso_or_equiv
_atom_site_adp_type
_atom_site_occupancy
_atom_site_symmetry_multiplicity
_atom_site_calc_flag
N1 N -0.03320(9) 0.66990(18) 0.68165(5) 0.0202(3) Uani 1 1 d
O1 O 0.09489(8) 0.48089(15) 0.71759(4) 0.0255(3) Uani 1 1 d
O2 O 0.17371(9) 0.98270(16) 0.83776(4) 0.0326(3) Uani 1 1 d
O3 O 0.12258(8) 0.89028(15) 0.75331(4) 0.0227(2) Uani 1 1 d
O4 O 0.04912(8) 0.40398(16) 0.92812(4) 0.0278(3) Uani 1 1 d
O5 O -0.08166(8) 0.28453(16) 0.86785(4) 0.0269(3) Uani 1 1 d
C1 C -0.00225(10) 0.6313(2) 0.77418(6) 0.0183(3) Uani 1 1 d
C2 C 0.07933(10) 0.7019(2) 0.81788(6) 0.0192(3) Uani 1 1 d
C3 C 0.10532(11) 0.6235(2) 0.86556(6) 0.0219(3) Uani 1 1 d
C4 C 0.05790(11) 0.4443(2) 0.87526(6) 0.0218(3) Uani 1 1 d
C5 C -0.04527(11) 0.4458(2) 0.84670(6) 0.0215(3) Uani 1 1 d
C6 C -0.04989(11) 0.4455(2) 0.78835(6) 0.0209(3) Uani 1 1 d
C7 C 0.02968(11) 0.5853(2) 0.72218(6) 0.0196(3) Uani 1 1 d
C8 C -0.09321(10) 0.7960(2) 0.70118(6) 0.0208(3) Uani 1 1 d
C9 C -0.15761(11) 0.9227(2) 0.67323(6) 0.0248(3) Uani 1 1 d
C10 C -0.20387(11) 1.0419(2) 0.70247(7) 0.0267(4) Uani 1 1 d
C11 C -0.18620(11) 1.0354(2) 0.75708(7) 0.0247(3) Uani 1 1 d
C12 C -0.12130(11) 0.9053(2) 0.78463(6) 0.0214(3) Uani 1 1 d
C13 C -0.07611(10) 0.7838(2) 0.75625(6) 0.0189(3) Uani 1 1 d
C14 C 0.13091(10) 0.8743(2) 0.80557(6) 0.0205(3) Uani 1 1 d
C15 C -0.02376(12) 0.6599(2) 0.62686(6) 0.0243(3) Uani 1 1 d
C16 C -0.10537(12) 0.5582(2) 0.59107(6) 0.0241(3) Uani 1 1 d
C17 C -0.12740(16) 0.6015(3) 0.53754(7) 0.0400(5) Uani 1 1 d
C18 C -0.19816(16) 0.5038(3) 0.50305(7) 0.0459(5) Uani 1 1 d
C19 C -0.24744(14) 0.3612(3) 0.52136(7) 0.0370(4) Uani 1 1 d
C20 C -0.22728(14) 0.3199(3) 0.57439(7) 0.0386(4) Uani 1 1 d
C21 C -0.15662(13) 0.4175(3) 0.60924(7) 0.0336(4) Uani 1 1 d
C22 C 0.16828(12) 1.0496(2) 0.73298(6) 0.0223(3) Uani 1 1 d
C23 C 0.15324(11) 1.0227(2) 0.67423(6) 0.0233(3) Uani 1 1 d
C24 C 0.09102(15) 1.1371(2) 0.63936(7) 0.0354(4) Uani 1 1 d
C25 C 0.07880(17) 1.1120(3) 0.58492(7) 0.0440(5) Uani 1 1 d
C26 C 0.12847(15) 0.9719(3) 0.56524(7) 0.0399(5) Uani 1 1 d
C27 C 0.18944(13) 0.8562(3) 0.59956(7) 0.0351(4) Uani 1 1 d
C28 C 0.20172(12) 0.8812(2) 0.65382(7) 0.0282(4) Uani 1 1 d
C29 C -0.02946(12) 0.2701(2) 0.92213(6) 0.0269(4) Uani 1 1 d
C30 C -0.09254(15) 0.3254(3) 0.95962(8) 0.0365(4) Uani 1 1 d
C31 C 0.00910(14) 0.0725(3) 0.93003(7) 0.0315(4) Uani 1 1 d
H3 H 0.1565(12) 0.678(2) 0.8920(6) 0.023(4) Uiso 1 1 d
H4 H 0.0913(11) 0.337(2) 0.8613(6) 0.022(4) Uiso 1 1 d
H5 H -0.0759(11) 0.561(2) 0.8571(6) 0.022(4) Uiso 1 1 d
H6A H -0.1139(12) 0.440(2) 0.7670(6) 0.018(4) Uiso 1 1 d
H6B H -0.0129(12) 0.336(2) 0.7779(6) 0.024(4) Uiso 1 1 d
H9 H -0.1699(12) 0.928(2) 0.6357(7) 0.027(5) Uiso 1 1 d
H10 H -0.2478(12) 1.134(3) 0.6842(7) 0.029(5) Uiso 1 1 d
H11 H -0.2171(13) 1.120(3) 0.7761(7) 0.030(5) Uiso 1 1 d
H12 H -0.1067(12) 0.908(2) 0.8228(7) 0.029(5) Uiso 1 1 d
H15A H -0.0182(12) 0.786(3) 0.6130(7) 0.031(5) Uiso 1 1 d
H15B H 0.0394(14) 0.593(3) 0.6275(7) 0.037(5) Uiso 1 1 d
H17 H -0.0925(15) 0.704(3) 0.5247(8) 0.055(6) Uiso 1 1 d
H18 H -0.2110(16) 0.536(3) 0.4663(9) 0.058(6) Uiso 1 1 d
H19 H -0.2957(14) 0.294(3) 0.4968(8) 0.047(6) Uiso 1 1 d
H20 H -0.2637(15) 0.223(3) 0.5887(8) 0.055(6) Uiso 1 1 d
H21 H -0.1439(14) 0.387(3) 0.6476(8) 0.048(6) Uiso 1 1 d
H22A H 0.1382(11) 1.164(2) 0.7420(6) 0.021(4) Uiso 1 1 d
H22B H 0.2354(12) 1.046(2) 0.7508(6) 0.021(4) Uiso 1 1 d
H24 H 0.0558(15) 1.237(3) 0.6543(8) 0.048(6) Uiso 1 1 d
H25 H 0.0325(15) 1.195(3) 0.5608(8) 0.053(6) Uiso 1 1 d
H26 H 0.1196(14) 0.955(3) 0.5279(8) 0.045(6) Uiso 1 1 d
H27 H 0.2247(15) 0.756(3) 0.5856(8) 0.050(6) Uiso 1 1 d
H28 H 0.2467(14) 0.800(3) 0.6779(7) 0.041(5) Uiso 1 1 d
H30A H -0.0543(14) 0.325(3) 0.9965(8) 0.044(6) Uiso 1 1 d
H30B H -0.1474(15) 0.237(3) 0.9547(8) 0.050(6) Uiso 1 1 d
H30C H -0.1172(14) 0.453(3) 0.9507(8) 0.048(6) Uiso 1 1 d
H31A H 0.0461(13) 0.056(3) 0.9671(7) 0.037(5) Uiso 1 1 d
H31B H -0.0460(14) -0.019(3) 0.9236(7) 0.041(5) Uiso 1 1 d
H31C H 0.0518(14) 0.047(3) 0.9045(8) 0.042(5) Uiso 1 1 d

loop_
_atom_site_aniso_label
_atom_site_aniso_U_11
_atom_site_aniso_U_22
_atom_site_aniso_U_33
_atom_site_aniso_U_23
_atom_site_aniso_U_13
_atom_site_aniso_U_12
N1 0.0238(7) 0.0199(6) 0.0173(6) -0.0012(5) 0.0053(5) 0.0001(5)
O1 0.0266(6) 0.0210(6) 0.0299(6) -0.0022(5) 0.0083(5) 0.0034(5)
O2 0.0422(7) 0.0296(7) 0.0260(6) -0.0039(5) 0.0074(5) -0.0157(6)
O3 0.0270(6) 0.0203(6) 0.0215(5) 0.0011(4) 0.0070(4) -0.0061(4)
O4 0.0329(6) 0.0293(6) 0.0206(6) 0.0040(5) 0.0041(5) -0.0093(5)
O5 0.0302(6) 0.0271(6) 0.0229(6) 0.0060(5) 0.0044(5) -0.0085(5)
C1 0.0196(7) 0.0162(7) 0.0192(7) 0.0003(6) 0.0040(6) -0.0009(6)
C2 0.0190(7) 0.0178(7) 0.0216(7) -0.0017(6) 0.0064(6) -0.0006(6)
C3 0.0201(7) 0.0222(8) 0.0227(8) -0.0017(6) 0.0030(6) -0.0021(6)
C4 0.0242(8) 0.0229(8) 0.0182(7) 0.0031(6) 0.0039(6) -0.0008(6)
C5 0.0224(8) 0.0189(8) 0.0242(8) 0.0026(6) 0.0070(6) -0.0036(6)
C6 0.0222(8) 0.0182(8) 0.0214(8) 0.0003(6) 0.0026(6) -0.0024(6)
C7 0.0217(7) 0.0151(7) 0.0220(7) -0.0009(6) 0.0048(6) -0.0038(6)
C8 0.0200(7) 0.0192(8) 0.0236(8) -0.0002(6) 0.0055(6) -0.0032(6)
C9 0.0239(8) 0.0265(9) 0.0231(8) 0.0038(7) 0.0029(7) 0.0001(7)
C10 0.0205(8) 0.0227(8) 0.0366(9) 0.0048(7) 0.0052(7) 0.0027(7)
C11 0.0202(8) 0.0206(8) 0.0346(9) -0.0017(7) 0.0090(7) -0.0002(6)
C12 0.0211(8) 0.0207(8) 0.0233(8) -0.0017(6) 0.0065(6) -0.0037(6)
C13 0.0181(7) 0.0173(7) 0.0212(7) 0.0005(6) 0.0042(6) -0.0032(6)
C14 0.0196(7) 0.0207(8) 0.0219(7) -0.0005(6) 0.0058(6) 0.0004(6)
C15 0.0290(9) 0.0251(9) 0.0205(8) 0.0009(6) 0.0090(7) -0.0031(7)
C16 0.0292(8) 0.0219(8) 0.0217(8) -0.0018(6) 0.0062(6) 0.0021(7)
C17 0.0594(13) 0.0351(11) 0.0250(9) -0.0004(8) 0.0075(9) -0.0096(10)
C18 0.0668(14) 0.0453(12) 0.0210(9) -0.0044(8) -0.0017(9) -0.0047(11)
C19 0.0370(10) 0.0353(10) 0.0340(10) -0.0120(8) -0.0033(8) 0.0025(8)
C20 0.0364(10) 0.0386(11) 0.0384(10) -0.0013(9) 0.0022(8) -0.0102(9)
C21 0.0360(10) 0.0375(10) 0.0250(9) 0.0019(7) 0.0015(7) -0.0068(8)
C22 0.0246(8) 0.0175(8) 0.0253(8) 0.0017(6) 0.0065(7) -0.0029(6)
C23 0.0270(8) 0.0185(8) 0.0257(8) 0.0007(6) 0.0081(7) -0.0059(6)
C24 0.0541(12) 0.0205(9) 0.0299(9) 0.0008(7) 0.0049(8) 0.0055(8)
C25 0.0708(15) 0.0273(10) 0.0289(10) 0.0056(8) -0.0013(9) 0.0006(10)
C26 0.0566(13) 0.0402(11) 0.0246(9) -0.0014(8) 0.0125(9) -0.0135(9)
C27 0.0346(10) 0.0398(11) 0.0355(10) -0.0079(8) 0.0177(8) -0.0053(8)
C28 0.0257(8) 0.0301(9) 0.0305(9) -0.0014(7) 0.0097(7) -0.0017(7)
C29 0.0307(9) 0.0277(9) 0.0222(8) 0.0032(7) 0.0051(7) -0.0061(7)
C30 0.0445(11) 0.0353(11) 0.0331(10) -0.0010(8) 0.0157(9) -0.0057(9)
C31 0.0384(10) 0.0301(10) 0.0255(9) 0.0053(7) 0.0058(8) -0.0028(8)

loop_
_atom_type_symbol
_atom_type_description
_atom_type_scat_dispersion_real
_atom_type_scat_dispersion_imag
_atom_type_scat_source
C C 0.0033 0.0016 'International Tables Vol C Tables 4.2.6.8 and 6.1.1.4'
H H 0.0000 0.0000 'International Tables Vol C Tables 4.2.6.8 and 6.1.1.4'
N N 0.0061 0.0033 'International Tables Vol C Tables 4.2.6.8 and 6.1.1.4'
O O 0.0106 0.0060 'International Tables Vol C Tables 4.2.6.8 and 6.1.1.4'

loop_
_geom_angle_atom_site_label_1
_geom_angle_atom_site_label_2
_geom_angle_atom_site_label_3
_geom_angle
C7 N1 C8 110.95(12)
C7 N1 C15 123.09(13)
C8 N1 C15 124.66(13)
C14 O3 C22 118.52(12)
C4 O4 C29 104.41(11)
C5 O5 C29 105.99(11)
C13 C1 C2 111.28(12)
C13 C1 C7 101.42(11)
C2 C1 C7 113.41(12)
C13 C1 C6 111.73(12)
C2 C1 C6 113.96(12)
C7 C1 C6 104.18(11)
C3 C2 C14 119.05(13)
C3 C2 C1 124.56(14)
C14 C2 C1 116.38(12)
C2 C3 C4 117.79(14)
O4 C4 C3 117.82(13)
O4 C4 C5 101.54(12)
C3 C4 C5 110.04(13)
O5 C5 C6 116.40(13)
O5 C5 C4 101.76(12)
C6 C5 C4 109.19(13)
C5 C6 C1 107.70(12)
O1 C7 N1 125.97(14)
O1 C7 C1 125.85(13)
N1 C7 C1 107.97(12)
C9 C8 C13 122.06(14)
C9 C8 N1 128.24(14)
C13 C8 N1 109.63(13)
C8 C9 C10 117.01(15)
C11 C10 C9 121.86(15)
C10 C11 C12 120.26(15)
C13 C12 C11 118.66(15)
C12 C13 C8 120.10(14)
C12 C13 C1 131.23(14)
C8 C13 C1 108.61(13)
O2 C14 O3 124.72(14)
O2 C14 C2 125.41(14)
O3 C14 C2 109.87(12)
N1 C15 C16 113.87(13)
C21 C16 C17 118.36(16)
C21 C16 C15 122.34(14)
C17 C16 C15 119.24(15)
C18 C17 C16 120.81(19)
C19 C18 C17 120.38(18)
C20 C19 C18 119.12(17)
C19 C20 C21 120.83(19)
C16 C21 C20 120.47(16)
O3 C22 C23 106.49(12)
C28 C23 C24 118.77(15)
C28 C23 C22 119.98(15)
C24 C23 C22 121.25(15)
C23 C24 C25 120.58(18)
C26 C25 C24 119.93(18)
C27 C26 C25 119.90(17)
C26 C27 C28 120.22(18)
C23 C28 C27 120.59(17)
O5 C29 O4 106.60(11)
O5 C29 C30 110.47(14)
O4 C29 C30 108.03(14)
O5 C29 C31 107.23(13)
O4 C29 C31 110.30(14)
C30 C29 C31 113.98(15)

loop_
_geom_bond_atom_site_label_1
_geom_bond_atom_site_label_2
_geom_bond_distance
N1 C7 1.3710(19)
N1 C8 1.4076(19)
N1 C15 1.4542(19)
O1 C7 1.2179(18)
O2 C14 1.2062(18)
O3 C14 1.3381(18)
O3 C22 1.4630(18)
O4 C4 1.4291(18)
O4 C29 1.4574(19)
O5 C5 1.4194(18)
O5 C29 1.4507(18)
C1 C13 1.520(2)
C1 C2 1.531(2)
C1 C7 1.544(2)
C1 C6 1.569(2)
C2 C3 1.336(2)
C2 C14 1.502(2)
C3 C4 1.494(2)
C4 C5 1.504(2)
C5 C6 1.498(2)
C8 C9 1.382(2)
C8 C13 1.398(2)
C9 C10 1.394(2)
C10 C11 1.384(2)
C11 C12 1.398(2)
C12 C13 1.381(2)
C15 C16 1.515(2)
C16 C21 1.381(2)
C16 C17 1.391(2)
C17 C18 1.389(3)
C18 C19 1.377(3)
C19 C20 1.375(3)
C20 C21 1.392(2)
C22 C23 1.504(2)
C23 C28 1.390(2)
C23 C24 1.392(2)
C24 C25 1.395(3)
C25 C26 1.383(3)
C26 C27 1.381(3)
C27 C28 1.391(2)
C29 C30 1.507(2)
C29 C31 1.513(2)

loop_
_geom_torsion_atom_site_label_1
_geom_torsion_atom_site_label_2
_geom_torsion_atom_site_label_3
_geom_torsion_atom_site_label_4
_geom_torsion
C13 C1 C2 C3 123.06(16)
C7 C1 C2 C3 -123.35(16)
C6 C1 C2 C3 -4.4(2)
C13 C1 C2 C14 -55.45(17)
C7 C1 C2 C14 58.14(17)
C6 C1 C2 C14 177.12(12)
C14 C2 C3 C4 -175.44(13)
C1 C2 C3 C4 6.1(2)
C29 O4 C4 C3 157.94(14)
C29 O4 C4 C5 37.72(15)
C2 C3 C4 O4 -151.67(14)
C2 C3 C4 C5 -36.0(2)
C29 O5 C5 C6 151.95(14)
C29 O5 C5 C4 33.38(15)
O4 C4 C5 O5 -44.39(14)
C3 C4 C5 O5 -169.95(12)
O4 C4 C5 C6 -167.99(12)
C3 C4 C5 C6 66.46(17)
O5 C5 C6 C1 -177.59(12)
C4 C5 C6 C1 -63.15(16)
C13 C1 C6 C5 -94.96(14)
C2 C1 C6 C5 32.24(17)
C7 C1 C6 C5 156.34(12)
C8 N1 C7 O1 -174.01(14)
C15 N1 C7 O1 -6.5(2)
C8 N1 C7 C1 11.04(16)
C15 N1 C7 C1 178.56(13)
C13 C1 C7 O1 173.27(14)
C2 C1 C7 O1 53.87(19)
C6 C1 C7 O1 -70.58(18)
C13 C1 C7 N1 -11.76(14)
C2 C1 C7 N1 -131.17(13)
C6 C1 C7 N1 104.38(13)
C7 N1 C8 C9 171.82(15)
C15 N1 C8 C9 4.5(2)
C7 N1 C8 C13 -5.40(17)
C15 N1 C8 C13 -172.69(14)
C13 C8 C9 C10 1.4(2)
N1 C8 C9 C10 -175.54(15)
C8 C9 C10 C11 0.3(2)
C9 C10 C11 C12 -0.8(2)
C10 C11 C12 C13 -0.4(2)
C11 C12 C13 C8 2.0(2)
C11 C12 C13 C1 178.98(15)
C9 C8 C13 C12 -2.6(2)
N1 C8 C13 C12 174.85(13)
C9 C8 C13 C1 179.83(14)
N1 C8 C13 C1 -2.74(16)
C2 C1 C13 C12 -47.7(2)
C7 C1 C13 C12 -168.63(15)
C6 C1 C13 C12 80.91(19)
C2 C1 C13 C8 129.52(13)
C7 C1 C13 C8 8.61(15)
C6 C1 C13 C8 -101.85(14)
C22 O3 C14 O2 0.1(2)
C22 O3 C14 C2 -179.83(12)
C3 C2 C14 O2 -23.4(2)
C1 C2 C14 O2 155.20(15)
C3 C2 C14 O3 156.51(14)
C1 C2 C14 O3 -24.89(17)
C7 N1 C15 C16 115.84(16)
C8 N1 C15 C16 -78.35(19)
N1 C15 C16 C21 -29.0(2)
N1 C15 C16 C17 153.75(16)
C21 C16 C17 C18 -1.0(3)
C15 C16 C17 C18 176.35(18)
C16 C17 C18 C19 -0.4(3)
C17 C18 C19 C20 1.6(3)
C18 C19 C20 C21 -1.4(3)
C17 C16 C21 C20 1.2(3)
C15 C16 C21 C20 -176.11(17)
C19 C20 C21 C16 0.0(3)
C14 O3 C22 C23 175.87(13)
O3 C22 C23 C28 -70.58(18)
O3 C22 C23 C24 109.23(17)
C28 C23 C24 C25 -1.1(3)
C22 C23 C24 C25 179.12(17)
C23 C24 C25 C26 0.3(3)
C24 C25 C26 C27 0.5(3)
C25 C26 C27 C28 -0.6(3)
C24 C23 C28 C27 1.0(2)
C22 C23 C28 C27 -179.17(15)
C26 C27 C28 C23 -0.2(3)
C5 O5 C29 O4 -10.68(16)
C5 O5 C29 C30 106.45(15)
C5 O5 C29 C31 -128.80(14)
C4 O4 C29 O5 -17.93(16)
C4 O4 C29 C30 -136.67(14)
C4 O4 C29 C31 98.16(14)
